data_7062831
loop_
_publ_author_name
'Sheremetev, Aleksei B.'
'Kozeev, Andrei S.'
'Palysaeva, Nadezhda V.'
'Suponitsky, Kyrill Yu.'

_publ_section_title
;
 A mild and efficient synthesis of aminofurazans
;
_journal_issue 45
_journal_name_full 'New Journal of Chemistry'
_journal_page_first 21091
_journal_page_last 21097
_journal_paper_doi 10.1039/D3NJ03371F
_journal_volume 47
_journal_year 2023
_chemical_absolute_configuration ad
_chemical_formula_moiety 'C6 H5 N3 O S'
_chemical_formula_sum 'C6 H5 N3 O S'
_chemical_formula_weight 167.19
_space_group_crystal_system orthorhombic
_space_group_IT_number 19
_space_group_name_Hall 'P 2ac 2ab'
_space_group_name_H-M_alt 'P 21 21 21'
_atom_sites_solution_hydrogens mixed
_atom_sites_solution_primary direct
_atom_sites_solution_secondary difmap
_audit_creation_method SHELXL-2014/6
_audit_update_record
;
2023-06-30 deposited with the CCDC.	2023-10-23 downloaded from the CCDC.
;
_cell_angle_alpha 90
_cell_angle_beta 90
_cell_angle_gamma 90
_cell_formula_units_Z 4
_cell_length_a 5.4688(7)
_cell_length_b 6.1708(8)
_cell_length_c 20.871(3)
_cell_measurement_reflns_used 2457
_cell_measurement_temperature 100(2)
_cell_measurement_theta_max 29.15
_cell_measurement_theta_min 3.44
_cell_volume 704.33(16)
_computing_cell_refinement 'SAINT (Bruker, 2014)'
_computing_data_collection 'APEX (Bruker, 2014)'
_computing_data_reduction 'SAINT (Bruker, 2014)'
_computing_molecular_graphics 'SHELXL-2014/6 (Sheldrick, 2014)'
_computing_publication_material 'SHELXL-2014/6 (Sheldrick, 2014) and PLATON (Spek, 2015)'
_computing_structure_refinement 'SHELXL-2014/6 (Sheldrick, 2014)'
_computing_structure_solution 'SHELXL-2014/6 (Sheldrick, 2014)'
_diffrn_ambient_temperature 100(2)
_diffrn_measured_fraction_theta_full 1.000
_diffrn_measured_fraction_theta_max 0.999
_diffrn_measurement_device_type 'Bruker APEX-II CCD'
_diffrn_measurement_method '\f and \w scans'
_diffrn_radiation_type MoK\a
_diffrn_radiation_wavelength 0.71073
_diffrn_reflns_av_R_equivalents 0.0760
_diffrn_reflns_av_unetI/netI 0.0672
_diffrn_reflns_Laue_measured_fraction_full 1.000
_diffrn_reflns_Laue_measured_fraction_max 0.999
_diffrn_reflns_limit_h_max 7
_diffrn_reflns_limit_h_min -7
_diffrn_reflns_limit_k_max 8
_diffrn_reflns_limit_k_min -8
_diffrn_reflns_limit_l_max 28
_diffrn_reflns_limit_l_min -28
_diffrn_reflns_number 8247
_diffrn_reflns_point_group_measured_fraction_full 1.000
_diffrn_reflns_point_group_measured_fraction_max 0.997
_diffrn_reflns_theta_full 25.242
_diffrn_reflns_theta_max 29.281
_diffrn_reflns_theta_min 1.952
_diffrn_source 'sealed tube'
_exptl_absorpt_coefficient_mu 0.395
_exptl_absorpt_correction_T_max 0.984
_exptl_absorpt_correction_T_min 0.881
_exptl_absorpt_correction_type multi-scan
_exptl_absorpt_process_details 'SADABS-2014/5 (Bruker,2014/5)'
_exptl_crystal_colour 'pale yellow'
_exptl_crystal_density_diffrn 1.577
_exptl_crystal_description plate
_exptl_crystal_F_000 344
_exptl_crystal_size_max 0.26
_exptl_crystal_size_mid 0.21
_exptl_crystal_size_min 0.04
_refine_diff_density_max 0.373
_refine_diff_density_min -0.506
_refine_diff_density_rms 0.083
_refine_ls_abs_structure_details
;
 Flack x determined using 548 quotients [(I+)-(I-)]/[(I+)+(I-)]
 (Parsons, Flack and Wagner, Acta Cryst. B69 (2013) 249-259).
;
_refine_ls_abs_structure_Flack -0.01(8)
_refine_ls_extinction_method none
_refine_ls_goodness_of_fit_ref 1.091
_refine_ls_hydrogen_treatment mixed
_refine_ls_matrix_type full
_refine_ls_number_parameters 108
_refine_ls_number_reflns 1930
_refine_ls_number_restraints 0
_refine_ls_restrained_S_all 1.091
_refine_ls_R_factor_all 0.0776
_refine_ls_R_factor_gt 0.0612
_refine_ls_shift/su_max 0.000
_refine_ls_shift/su_mean 0.000
_refine_ls_structure_factor_coef Fsqd
_refine_ls_weighting_details 'w=1/[\s^2^(Fo^2^)+(0.0414P)^2^+0.8380P] where P=(Fo^2^+2Fc^2^)/3'
_refine_ls_weighting_scheme calc
_refine_ls_wR_factor_gt 0.1198
_refine_ls_wR_factor_ref 0.1271
_reflns_Friedel_coverage 0.660
_reflns_Friedel_fraction_full 1.000
_reflns_Friedel_fraction_max 0.994
_reflns_number_gt 1613
_reflns_number_total 1930
_reflns_threshold_expression 'I > 2\s(I)'
_cod_data_source_file d3nj03371f2.cif
_cod_data_source_block sh243
_cod_depositor_comments 'Adding full bibliography for 7062829--7062832.cif.'
_cod_original_cell_volume 704.32(16)
_cod_database_code 7062831
_shelx_space_group_comment
;
The symmetry employed for this shelxl refinement is uniquely defined
by the following loop, which should always be used as a source of
symmetry information in preference to the above space-group names.
They are only intended as comments.
;
_shelxl_version_number 2014/6

loop_
_space_group_symop_operation_xyz
'x, y, z'
'-x+1/2, -y, z+1/2'
'-x, y+1/2, -z+1/2'
'x+1/2, -y+1/2, -z'

loop_
_atom_site_label
_atom_site_type_symbol
_atom_site_fract_x
_atom_site_fract_y
_atom_site_fract_z
_atom_site_U_iso_or_equiv
_atom_site_adp_type
_atom_site_occupancy
_atom_site_site_symmetry_order
_atom_site_calc_flag
_atom_site_refinement_flags_posn
_atom_site_refinement_flags_adp
_atom_site_refinement_flags_occupancy
_atom_site_disorder_assembly
_atom_site_disorder_group
S1 S 0.8106(2) 0.1175(2) 0.04703(6) 0.0266(3) Uani 1 1 d . . . . .
O1 O 0.2220(6) 0.3455(5) 0.17210(17) 0.0274(8) Uani 1 1 d . . . . .
N1 N 0.1521(7) 0.1638(6) 0.20798(19) 0.0223(9) Uani 1 1 d . . . . .
N2 N 0.4177(8) 0.2995(6) 0.1329(2) 0.0240(9) Uani 1 1 d . . . . .
N3 N 0.3039(8) -0.1896(6) 0.2175(2) 0.0209(8) Uani 1 1 d . . . . .
H1 H 0.180(10) -0.228(8) 0.238(2) 0.018(13) Uiso 1 1 d . . . . .
H2 H 0.364(10) -0.276(8) 0.194(2) 0.018(14) Uiso 1 1 d . . . . .
C1 C 0.3048(9) 0.0119(7) 0.1910(2) 0.0180(8) Uani 1 1 d . . . . .
C2 C 0.4717(8) 0.0958(7) 0.1439(2) 0.0167(9) Uani 1 1 d . . . . .
C3 C 0.6717(8) -0.0105(7) 0.11047(19) 0.0155(8) Uani 1 1 d . . . . .
C4 C 0.7772(8) -0.2105(7) 0.1226(2) 0.0174(9) Uani 1 1 d . . . . .
H4A H 0.7257 -0.3060 0.1556 0.021 Uiso 1 1 calc R U . . .
C5 C 0.9732(9) -0.2557(7) 0.0792(2) 0.0205(10) Uani 1 1 d . . . . .
H5A H 1.0680 -0.3846 0.0803 0.025 Uiso 1 1 calc R U . . .
C6 C 1.0082(9) -0.0930(8) 0.0363(2) 0.0246(10) Uani 1 1 d . . . . .
H6B H 1.1299 -0.0963 0.0039 0.030 Uiso 1 1 calc R U . . .

loop_
_atom_site_aniso_label
_atom_site_aniso_U_11
_atom_site_aniso_U_22
_atom_site_aniso_U_33
_atom_site_aniso_U_23
_atom_site_aniso_U_13
_atom_site_aniso_U_12
S1 0.0289(6) 0.0224(5) 0.0284(6) 0.0076(5) 0.0093(5) 0.0010(6)
O1 0.0247(18) 0.0139(16) 0.044(2) -0.0035(14) 0.0085(16) 0.0029(14)
N1 0.0181(19) 0.0167(19) 0.032(2) -0.0031(16) 0.0023(17) 0.0001(15)
N2 0.023(2) 0.0164(18) 0.033(2) 0.0003(18) 0.0031(18) 0.0017(16)
N3 0.0165(19) 0.0205(19) 0.026(2) 0.0033(16) 0.0079(19) -0.0022(18)
C1 0.0135(19) 0.021(2) 0.019(2) -0.0057(17) -0.0014(19) -0.001(2)
C2 0.016(2) 0.0151(19) 0.019(2) 0.0006(18) -0.0043(17) -0.0041(17)
C3 0.016(2) 0.0157(19) 0.0147(19) 0.0024(15) -0.0036(18) -0.0066(18)
C4 0.014(2) 0.0174(19) 0.021(2) -0.0007(17) -0.0048(17) -0.0010(17)
C5 0.021(2) 0.017(2) 0.024(2) -0.0049(18) -0.0053(19) 0.0016(18)
C6 0.021(2) 0.031(2) 0.022(2) -0.002(2) 0.0078(19) 0.003(2)

loop_
_atom_type_symbol
_atom_type_description
_atom_type_scat_dispersion_real
_atom_type_scat_dispersion_imag
_atom_type_scat_source
C C 0.0033 0.0016 'International Tables Vol C Tables 4.2.6.8 and 6.1.1.4'
H H 0.0000 0.0000 'International Tables Vol C Tables 4.2.6.8 and 6.1.1.4'
N N 0.0061 0.0033 'International Tables Vol C Tables 4.2.6.8 and 6.1.1.4'
O O 0.0106 0.0060 'International Tables Vol C Tables 4.2.6.8 and 6.1.1.4'
S S 0.1246 0.1234 'International Tables Vol C Tables 4.2.6.8 and 6.1.1.4'

loop_
_geom_angle_atom_site_label_1
_geom_angle_atom_site_label_2
_geom_angle_atom_site_label_3
_geom_angle
_geom_angle_site_symmetry_1
_geom_angle_site_symmetry_3
_geom_angle_publ_flag
C6 S1 C3 91.8(2) . . ?
N2 O1 N1 111.4(3) . . ?
C1 N1 O1 104.7(3) . . ?
C2 N2 O1 105.6(4) . . ?
C1 N3 H1 118(3) . . ?
C1 N3 H2 111(4) . . ?
H1 N3 H2 118(5) . . ?
N1 C1 N3 122.9(4) . . ?
N1 C1 C2 109.5(4) . . ?
N3 C1 C2 127.5(4) . . ?
N2 C2 C1 108.7(4) . . ?
N2 C2 C3 121.2(4) . . ?
C1 C2 C3 130.0(4) . . ?
C4 C3 C2 128.9(4) . . ?
C4 C3 S1 111.5(3) . . ?
C2 C3 S1 119.7(3) . . ?
C3 C4 C5 111.7(4) . . ?
C3 C4 H4A 124.1 . . ?
C5 C4 H4A 124.1 . . ?
C6 C5 C4 112.3(4) . . ?
C6 C5 H5A 123.9 . . ?
C4 C5 H5A 123.9 . . ?
C5 C6 S1 112.8(3) . . ?
C5 C6 H6B 123.6 . . ?
S1 C6 H6B 123.6 . . ?

loop_
_geom_bond_atom_site_label_1
_geom_bond_atom_site_label_2
_geom_bond_distance
_geom_bond_site_symmetry_2
_geom_bond_publ_flag
S1 C6 1.704(5) . ?
S1 C3 1.719(4) . ?
O1 N2 1.376(5) . ?
O1 N1 1.402(5) . ?
N1 C1 1.304(6) . ?
N2 C2 1.311(6) . ?
N3 C1 1.362(6) . ?
N3 H1 0.84(5) . ?
N3 H2 0.80(5) . ?
C1 C2 1.438(6) . ?
C2 C3 1.454(6) . ?
C3 C4 1.386(6) . ?
C4 C5 1.430(7) . ?
C4 H4A 0.9500 . ?
C5 C6 1.358(6) . ?
C5 H5A 0.9500 . ?
C6 H6B 0.9500 . ?

loop_
_geom_torsion_atom_site_label_1
_geom_torsion_atom_site_label_2
_geom_torsion_atom_site_label_3
_geom_torsion_atom_site_label_4
_geom_torsion
_geom_torsion_site_symmetry_1
_geom_torsion_site_symmetry_2
_geom_torsion_site_symmetry_3
_geom_torsion_site_symmetry_4
_geom_torsion_publ_flag
N2 O1 N1 C1 0.5(5) . . . . ?
N1 O1 N2 C2 -0.5(5) . . . . ?
O1 N1 C1 N3 177.1(4) . . . . ?
O1 N1 C1 C2 -0.4(5) . . . . ?
O1 N2 C2 C1 0.2(5) . . . . ?
O1 N2 C2 C3 179.9(4) . . . . ?
N1 C1 C2 N2 0.1(5) . . . . ?
N3 C1 C2 N2 -177.2(5) . . . . ?
N1 C1 C2 C3 -179.6(4) . . . . ?
N3 C1 C2 C3 3.1(8) . . . . ?
N2 C2 C3 C4 169.2(4) . . . . ?
C1 C2 C3 C4 -11.1(7) . . . . ?
N2 C2 C3 S1 -10.0(6) . . . . ?
C1 C2 C3 S1 169.6(4) . . . . ?
C6 S1 C3 C4 0.0(3) . . . . ?
C6 S1 C3 C2 179.4(4) . . . . ?
C2 C3 C4 C5 -179.1(4) . . . . ?
S1 C3 C4 C5 0.2(5) . . . . ?
C3 C4 C5 C6 -0.4(5) . . . . ?
C4 C5 C6 S1 0.4(5) . . . . ?
C3 S1 C6 C5 -0.3(4) . . . . ?
